data_7229167
loop_
_publ_author_name
'Jin, Hong-Guang'
'Hong, Xu-Jia'
'Tan, Hao-Chong'
'Qin, Wei'
'Lin, Xiao-Ming'
'Cai, Yue-Peng'

_publ_section_title
;
 Achiral aromatic solvent-induced assemblies of the 3-D homochiral porous
 3d-4f heterometallic-organic frameworks based on isonicotinic acid
;
_journal_name_full CrystEngComm
_journal_paper_doi 10.1039/C7CE01580A
_journal_year 2017
_chemical_formula_sum 'C42 H42 Cu7 I6 N7 O21 Pr2'
_chemical_formula_weight 2468.83
_chemical_name_systematic
; 
 ? 
;
_space_group_IT_number 11
_symmetry_cell_setting monoclinic
_symmetry_space_group_name_Hall '-P 2yb'
_symmetry_space_group_name_H-M 'P 1 21/m 1'
_atom_sites_solution_hydrogens geom
_atom_sites_solution_primary direct
_atom_sites_solution_secondary difmap
_audit_creation_method SHELXL-97
_audit_update_record
;
2017-08-17 deposited with the CCDC.
2017-09-13 downloaded from the CCDC.
;
_cell_angle_alpha 90.00
_cell_angle_beta 99.0490(10)
_cell_angle_gamma 90.00
_cell_formula_units_Z 2
_cell_length_a 7.0697(5)
_cell_length_b 24.7757(19)
_cell_length_c 18.1496(14)
_cell_measurement_reflns_used 7543
_cell_measurement_temperature 298(2)
_cell_measurement_theta_max 27.77
_cell_measurement_theta_min 2.27
_cell_volume 3139.5(4)
_computing_cell_refinement 'Bruker SMART'
_computing_data_collection 'Bruker SMART'
_computing_data_reduction 'Bruker SAINT'
_computing_molecular_graphics 'Bruker SHELXTL'
_computing_publication_material 'Bruker SHELXTL'
_computing_structure_refinement 'SHELXL-97 (Sheldrick, 2008)'
_computing_structure_solution 'SHELXS-97 (Sheldrick, 2008)'
_diffrn_ambient_temperature 298(2)
_diffrn_measured_fraction_theta_full 0.999
_diffrn_measured_fraction_theta_max 0.999
_diffrn_measurement_device_type 'CCD area detector'
_diffrn_measurement_method 'phi and omega scans'
_diffrn_radiation_monochromator graphite
_diffrn_radiation_source 'fine-focus sealed tube'
_diffrn_radiation_type MoK\a
_diffrn_radiation_wavelength 0.71073
_diffrn_reflns_av_R_equivalents 0.0373
_diffrn_reflns_av_sigmaI/netI 0.0270
_diffrn_reflns_limit_h_max 8
_diffrn_reflns_limit_h_min -8
_diffrn_reflns_limit_k_max 29
_diffrn_reflns_limit_k_min -29
_diffrn_reflns_limit_l_max 21
_diffrn_reflns_limit_l_min -21
_diffrn_reflns_number 30634
_diffrn_reflns_theta_full 25.25
_diffrn_reflns_theta_max 25.25
_diffrn_reflns_theta_min 1.64
_exptl_absorpt_coefficient_mu 6.865
_exptl_absorpt_correction_T_max 0.5189
_exptl_absorpt_correction_T_min 0.3266
_exptl_absorpt_correction_type multi-scan
_exptl_absorpt_process_details 'SADABS (drick 1996)'
_exptl_crystal_colour 'pale yellow'
_exptl_crystal_density_diffrn 2.612
_exptl_crystal_density_method 'not measured'
_exptl_crystal_description block
_exptl_crystal_F_000 2300
_exptl_crystal_size_max 0.21
_exptl_crystal_size_mid 0.17
_exptl_crystal_size_min 0.11
_refine_diff_density_max 1.633
_refine_diff_density_min -1.605
_refine_diff_density_rms 0.198
_refine_ls_extinction_method none
_refine_ls_goodness_of_fit_ref 1.068
_refine_ls_hydrogen_treatment mixed
_refine_ls_matrix_type full
_refine_ls_number_parameters 413
_refine_ls_number_reflns 5826
_refine_ls_number_restraints 6
_refine_ls_restrained_S_all 1.069
_refine_ls_R_factor_all 0.0380
_refine_ls_R_factor_gt 0.0343
_refine_ls_shift/su_max 0.002
_refine_ls_shift/su_mean 0.001
_refine_ls_structure_factor_coef Fsqd
_refine_ls_weighting_details 'calc w=1/[\s^2^(Fo^2^)+(0.0416P)^2^+18.8245P] where P=(Fo^2^+2Fc^2^)/3'
_refine_ls_weighting_scheme calc
_refine_ls_wR_factor_gt 0.0905
_refine_ls_wR_factor_ref 0.0930
_reflns_number_gt 5276
_reflns_number_total 5826
_reflns_threshold_expression >2sigma(I)
_cod_data_source_file c7ce01580a2.cif
_cod_data_source_block f
_cod_depositor_comments
;
The following automatic conversions were performed:

'_symmetry_cell_setting' value 'Monoclinic' changed to 'monoclinic'
according to
/home/data/users/saulius/crontab/automatic-downloads/rss-feeds/RSC/lib/dictionaries/cif_core.dic
dictionary named 'cif_core.dic' version 2.4.2 from 2011-04-26.

Automatic conversion script
Id: cif_fix_values 4973 2017-02-22 13:04:09Z antanas 
;
_cod_original_sg_symbol_H-M P2(1)/m
_cod_database_code 7229167

loop_
_symmetry_equiv_pos_as_xyz
'x, y, z'
'-x, y+1/2, -z'
'-x, -y, -z'
'x, -y-1/2, z'

loop_
_atom_site_label
_atom_site_type_symbol
_atom_site_fract_x
_atom_site_fract_y
_atom_site_fract_z
_atom_site_U_iso_or_equiv
_atom_site_adp_type
_atom_site_occupancy
_atom_site_symmetry_multiplicity
_atom_site_calc_flag
_atom_site_refinement_flags
Pr1 Pr 0.71713(5) 0.596968(12) 0.015558(16) 0.02451(10) Uani 1 1 d .
Cu1 Cu 0.25082(15) 0.68363(6) 0.44611(5) 0.0712(4) Uani 1 1 d .
Cu2 Cu 0.26952(19) 0.7500 0.56708(7) 0.0464(3) Uani 1 2 d S
Cu3 Cu 0.32496(14) 0.58038(4) 0.56057(5) 0.0489(2) Uani 1 1 d .
Cu4 Cu -0.12384(14) 0.50789(4) 0.54463(5) 0.0470(2) Uani 1 1 d .
I1 I -0.02675(9) 0.7500 0.44219(4) 0.04023(15) Uani 1 2 d S
I2 I 0.51985(6) 0.670182(17) 0.55633(2) 0.03761(12) Uani 1 1 d .
I3 I -0.00925(6) 0.589390(16) 0.47014(2) 0.03480(11) Uani 1 1 d .
I4 I -0.5000 0.5000 0.5000 0.0680(3) Uani 1 2 d S
O1 O 0.4401(8) 0.6257(3) 0.0857(3) 0.0626(15) Uani 1 1 d .
O2 O 0.7318(8) 0.6333(2) 0.1453(3) 0.0569(14) Uani 1 1 d .
O3 O -0.3119(12) 0.7500 0.8472(5) 0.070(2) Uani 1 2 d S
O4 O -0.0350(12) 0.7500 0.9181(4) 0.0558(19) Uani 1 2 d S
O5 O 0.4273(7) 0.56216(19) 0.9500(2) 0.0399(11) Uani 1 1 d .
O6 O 0.2942(7) 0.48268(18) 0.9180(2) 0.0432(11) Uani 1 1 d .
O7 O -0.1981(7) 0.52957(18) 0.9231(2) 0.0411(11) Uani 1 1 d .
O8 O -0.1740(8) 0.61494(19) 0.8963(2) 0.0460(12) Uani 1 1 d .
O9 O 1.0534(7) 0.5727(2) 0.0570(3) 0.0470(12) Uani 1 1 d .
O10 O 0.5578(10) 0.6783(2) -0.0442(4) 0.0756(19) Uani 1 1 d .
O11 O 0.9385(10) 0.6776(2) 0.0345(3) 0.083(2) Uani 1 1 d .
H9A H 1.0960 0.5417 0.0592 0.124 Uiso 1 1 d R
H9B H 1.1408 0.5914 0.0487 0.124 Uiso 1 1 d R
H10A H 0.6201 0.7020 -0.0618 0.124 Uiso 1 1 d R
H10B H 0.4586 0.6928 -0.0397 0.124 Uiso 1 1 d R
H11A H 0.9150 0.7041 0.0573 0.124 Uiso 1 1 d R
H11B H 1.0160 0.6877 0.0081 0.124 Uiso 1 1 d R
H12A H 0.7571 0.7500 0.1333 0.124 Uiso 0.50 2 d SPRD
H12B H 0.8588 0.7500 0.2053 0.124 Uiso 0.50 2 d SPRD
O12 O 0.8700(15) 0.7500 0.1586(5) 0.043(3) Uani 0.50 2 d SPD
O13 O 0.326(2) 0.7500 0.0134(12) 0.081(6) Uani 0.50 2 d SPD
H13A H 0.36(4) 0.7500 0.062(4) 0.122 Uiso 0.50 2 d SPD
H13B H 0.205(4) 0.7500 -0.003(14) 0.122 Uiso 0.50 2 d SPD
N1 N 0.3409(8) 0.6676(3) 0.3484(3) 0.0473(15) Uani 1 1 d .
N2 N 0.1442(11) 0.7500 0.6602(4) 0.0348(16) Uani 1 2 d S
N3 N 0.3443(7) 0.5630(2) 0.6707(3) 0.0337(11) Uani 1 1 d .
N4 N -0.1292(8) 0.5272(2) 0.6521(3) 0.0359(12) Uani 1 1 d .
C1 C 0.5553(12) 0.6352(3) 0.1435(4) 0.0449(17) Uani 1 1 d .
C2 C 0.4759(10) 0.6475(3) 0.2148(4) 0.0416(16) Uani 1 1 d .
C3 C 0.2857(12) 0.6575(4) 0.2156(4) 0.060(2) Uani 1 1 d .
H3 H 0.1984 0.6572 0.1715 0.073 Uiso 1 1 calc R
C4 C 0.2258(11) 0.6681(4) 0.2831(4) 0.064(3) Uani 1 1 d .
H4 H 0.0972 0.6761 0.2828 0.077 Uiso 1 1 calc R
C5 C 0.5254(11) 0.6566(4) 0.3476(4) 0.058(2) Uani 1 1 d .
H5 H 0.6083 0.6553 0.3927 0.069 Uiso 1 1 calc R
C6 C 0.5989(11) 0.6468(4) 0.2821(4) 0.056(2) Uani 1 1 d .
H6 H 0.7288 0.6400 0.2835 0.067 Uiso 1 1 calc R
C7 C -0.1385(16) 0.7500 0.8560(6) 0.044(2) Uani 1 2 d S
C8 C -0.0356(14) 0.7500 0.7880(5) 0.038(2) Uani 1 2 d S
C9 C -0.1400(15) 0.7500 0.7166(6) 0.050(3) Uani 1 2 d S
H9 H -0.2732 0.7500 0.7099 0.060 Uiso 1 2 calc SR
C10 C -0.0456(14) 0.7500 0.6559(6) 0.047(2) Uani 1 2 d S
H10 H -0.1192 0.7500 0.6087 0.056 Uiso 1 2 calc SR
C11 C 0.2445(14) 0.7500 0.7293(6) 0.045(2) Uani 1 2 d S
H11 H 0.3775 0.7500 0.7346 0.054 Uiso 1 2 calc SR
C12 C 0.1595(15) 0.7500 0.7933(6) 0.048(2) Uani 1 2 d S
H12 H 0.2357 0.7500 0.8400 0.057 Uiso 1 2 calc SR
C13 C 0.3600(8) 0.5275(2) 0.9039(3) 0.0297(13) Uani 1 1 d .
C14 C 0.3537(8) 0.5404(2) 0.8217(3) 0.0293(12) Uani 1 1 d .
C15 C 0.3790(9) 0.5924(3) 0.7979(4) 0.0351(14) Uani 1 1 d .
H15 H 0.4002 0.6206 0.8320 0.042 Uiso 1 1 calc R
C16 C 0.3722(10) 0.6018(3) 0.7222(4) 0.0377(15) Uani 1 1 d .
H16 H 0.3879 0.6371 0.7065 0.045 Uiso 1 1 calc R
C17 C 0.3212(9) 0.5128(3) 0.6948(4) 0.0374(14) Uani 1 1 d .
H17 H 0.3037 0.4849 0.6601 0.045 Uiso 1 1 calc R
C18 C 0.3223(9) 0.5004(3) 0.7691(3) 0.0358(14) Uani 1 1 d .
H18 H 0.3018 0.4651 0.7833 0.043 Uiso 1 1 calc R
C19 C -0.1741(9) 0.5663(3) 0.8778(3) 0.0363(14) Uani 1 1 d .
C20 C -0.1557(8) 0.5519(3) 0.7990(3) 0.0304(13) Uani 1 1 d .
C21 C -0.1242(10) 0.5919(3) 0.7495(4) 0.0397(15) Uani 1 1 d .
H21 H -0.1114 0.6277 0.7648 0.048 Uiso 1 1 calc R
C22 C -0.1119(10) 0.5777(3) 0.6767(3) 0.0380(15) Uani 1 1 d .
H22 H -0.0907 0.6048 0.6435 0.046 Uiso 1 1 calc R
C23 C -0.1648(10) 0.4890(3) 0.6997(4) 0.0433(16) Uani 1 1 d .
H23 H -0.1825 0.4538 0.6824 0.052 Uiso 1 1 calc R
C24 C -0.1768(9) 0.4996(3) 0.7740(3) 0.0387(15) Uani 1 1 d .
H24 H -0.1986 0.4719 0.8061 0.046 Uiso 1 1 calc R

loop_
_atom_site_aniso_label
_atom_site_aniso_U_11
_atom_site_aniso_U_22
_atom_site_aniso_U_33
_atom_site_aniso_U_23
_atom_site_aniso_U_13
_atom_site_aniso_U_12
Pr1 0.03586(18) 0.02367(17) 0.01544(16) -0.00227(11) 0.00852(12) -0.00339(12)
Cu1 0.0523(6) 0.1277(10) 0.0340(5) -0.0201(6) 0.0078(4) 0.0330(6)
Cu2 0.0514(7) 0.0513(7) 0.0419(7) 0.000 0.0245(6) 0.000
Cu3 0.0612(6) 0.0567(5) 0.0284(4) 0.0028(4) 0.0058(4) -0.0023(4)
Cu4 0.0637(6) 0.0511(5) 0.0297(4) -0.0023(4) 0.0181(4) 0.0066(4)
I1 0.0387(3) 0.0328(3) 0.0496(4) 0.000 0.0084(3) 0.000
I2 0.0411(2) 0.0355(2) 0.0364(2) 0.00309(17) 0.00650(18) 0.00353(17)
I3 0.0360(2) 0.0298(2) 0.0383(2) 0.00213(16) 0.00480(17) -0.00076(16)
I4 0.0355(4) 0.0760(5) 0.0919(6) -0.0506(5) 0.0081(4) -0.0010(3)
O1 0.066(4) 0.090(4) 0.033(3) -0.016(3) 0.013(3) -0.009(3)
O2 0.056(3) 0.080(4) 0.040(3) -0.017(3) 0.022(2) -0.008(3)
O3 0.052(5) 0.110(7) 0.053(5) 0.000 0.028(4) 0.000
O4 0.083(6) 0.054(4) 0.034(4) 0.000 0.018(4) 0.000
O5 0.051(3) 0.043(3) 0.023(2) -0.0030(19) 0.0001(19) -0.004(2)
O6 0.059(3) 0.038(3) 0.033(2) 0.009(2) 0.009(2) -0.011(2)
O7 0.059(3) 0.039(2) 0.028(2) -0.0005(19) 0.015(2) 0.003(2)
O8 0.074(3) 0.040(3) 0.028(2) -0.005(2) 0.019(2) -0.003(2)
O9 0.044(3) 0.046(3) 0.050(3) 0.003(2) 0.005(2) -0.002(2)
O10 0.103(5) 0.046(3) 0.089(5) 0.027(3) 0.050(4) 0.016(3)
O11 0.131(6) 0.055(4) 0.057(4) 0.002(3) 0.000(4) -0.041(4)
O12 0.082(10) 0.017(6) 0.030(7) 0.000 0.010(6) 0.000
O13 0.036(9) 0.108(15) 0.106(16) 0.000 0.033(9) 0.000
N1 0.043(3) 0.072(4) 0.028(3) -0.008(3) 0.009(2) 0.011(3)
N2 0.037(4) 0.037(4) 0.033(4) 0.000 0.012(3) 0.000
N3 0.034(3) 0.041(3) 0.025(3) 0.001(2) 0.004(2) 0.001(2)
N4 0.038(3) 0.047(3) 0.024(3) -0.002(2) 0.008(2) 0.001(2)
C1 0.069(5) 0.040(4) 0.028(3) -0.006(3) 0.012(3) -0.008(3)
C2 0.055(4) 0.040(4) 0.032(3) -0.008(3) 0.014(3) -0.003(3)
C3 0.056(5) 0.095(7) 0.028(4) -0.008(4) -0.002(3) 0.017(4)
C4 0.041(4) 0.116(8) 0.036(4) -0.006(4) 0.005(3) 0.022(4)
C5 0.044(4) 0.099(7) 0.032(4) -0.014(4) 0.009(3) 0.008(4)
C6 0.039(4) 0.090(6) 0.041(4) -0.014(4) 0.013(3) 0.005(4)
C7 0.057(7) 0.042(5) 0.037(6) 0.000 0.021(5) 0.000
C8 0.045(5) 0.032(5) 0.041(5) 0.000 0.017(4) 0.000
C9 0.037(5) 0.076(8) 0.040(6) 0.000 0.012(4) 0.000
C10 0.038(5) 0.069(7) 0.035(5) 0.000 0.008(4) 0.000
C11 0.031(5) 0.065(7) 0.041(6) 0.000 0.010(4) 0.000
C12 0.044(6) 0.069(7) 0.029(5) 0.000 0.003(4) 0.000
C13 0.027(3) 0.032(3) 0.029(3) 0.002(3) 0.002(2) 0.002(2)
C14 0.025(3) 0.036(3) 0.026(3) 0.002(2) 0.002(2) -0.002(2)
C15 0.043(4) 0.033(3) 0.029(3) -0.003(3) 0.006(3) -0.004(3)
C16 0.051(4) 0.034(3) 0.029(3) 0.007(3) 0.009(3) -0.004(3)
C17 0.045(4) 0.037(3) 0.029(3) -0.006(3) 0.002(3) -0.002(3)
C18 0.041(3) 0.034(3) 0.031(3) 0.004(3) 0.002(3) -0.004(3)
C19 0.035(3) 0.047(4) 0.027(3) -0.001(3) 0.006(3) 0.001(3)
C20 0.026(3) 0.042(3) 0.023(3) -0.001(3) 0.006(2) 0.003(2)
C21 0.047(4) 0.040(4) 0.033(4) -0.004(3) 0.011(3) 0.009(3)
C22 0.047(4) 0.042(4) 0.028(3) 0.003(3) 0.014(3) 0.007(3)
C23 0.056(4) 0.045(4) 0.030(3) -0.009(3) 0.010(3) -0.009(3)
C24 0.044(4) 0.044(4) 0.030(3) -0.003(3) 0.013(3) -0.006(3)

loop_
_atom_type_symbol
_atom_type_description
_atom_type_scat_dispersion_real
_atom_type_scat_dispersion_imag
_atom_type_scat_source
C C 0.0033 0.0016 'International Tables Vol C Tables 4.2.6.8 and 6.1.1.4'
H H 0.0000 0.0000 'International Tables Vol C Tables 4.2.6.8 and 6.1.1.4'
N N 0.0061 0.0033 'International Tables Vol C Tables 4.2.6.8 and 6.1.1.4'
O O 0.0106 0.0060 'International Tables Vol C Tables 4.2.6.8 and 6.1.1.4'
Cu Cu 0.3201 1.2651 'International Tables Vol C Tables 4.2.6.8 and 6.1.1.4'
I I -0.4742 1.8119 'International Tables Vol C Tables 4.2.6.8 and 6.1.1.4'
Pr Pr -0.2180 2.8214 'International Tables Vol C Tables 4.2.6.8 and 6.1.1.4'

loop_
_geom_angle_atom_site_label_1
_geom_angle_atom_site_label_2
_geom_angle_atom_site_label_3
_geom_angle
_geom_angle_site_symmetry_1
_geom_angle_site_symmetry_3
O6 Pr1 O5 81.56(16) 3_666 1_554
O6 Pr1 O8 130.93(16) 3_666 1_654
O5 Pr1 O8 89.40(16) 1_554 1_654
O6 Pr1 O9 75.13(17) 3_666 .
O5 Pr1 O9 141.85(17) 1_554 .
O8 Pr1 O9 83.78(17) 1_654 .
O6 Pr1 O10 150.4(2) 3_666 .
O5 Pr1 O10 77.1(2) 1_554 .
O8 Pr1 O10 69.44(18) 1_654 .
O9 Pr1 O10 133.4(2) . .
O6 Pr1 O7 79.20(16) 3_666 1_654
O5 Pr1 O7 72.53(16) 1_554 1_654
O8 Pr1 O7 52.27(15) 1_654 1_654
O9 Pr1 O7 73.73(16) . 1_654
O10 Pr1 O7 112.91(19) . 1_654
O6 Pr1 O2 79.45(18) 3_666 .
O5 Pr1 O2 120.52(16) 1_554 .
O8 Pr1 O2 142.40(17) 1_654 .
O9 Pr1 O2 84.54(18) . .
O10 Pr1 O2 93.9(2) . .
O7 Pr1 O2 152.73(18) 1_654 .
O6 Pr1 O11 132.28(18) 3_666 .
O5 Pr1 O11 145.66(18) 1_554 .
O8 Pr1 O11 72.69(18) 1_654 .
O9 Pr1 O11 66.6(2) . .
O10 Pr1 O11 69.3(2) . .
O7 Pr1 O11 114.2(2) 1_654 .
O2 Pr1 O11 69.86(19) . .
O6 Pr1 O1 83.59(19) 3_666 .
O5 Pr1 O1 71.71(16) 1_554 .
O8 Pr1 O1 138.50(18) 1_654 .
O9 Pr1 O1 133.31(17) . .
O10 Pr1 O1 70.4(2) . .
O7 Pr1 O1 142.10(17) 1_654 .
O2 Pr1 O1 50.54(17) . .
O11 Pr1 O1 102.4(2) . .
O6 Pr1 C19 105.47(18) 3_666 1_654
O5 Pr1 C19 78.00(17) 1_554 1_654
O8 Pr1 C19 26.14(17) 1_654 1_654
O9 Pr1 C19 79.66(17) . 1_654
O10 Pr1 C19 90.0(2) . 1_654
O7 Pr1 C19 26.30(17) 1_654 1_654
O2 Pr1 C19 161.48(18) . 1_654
O11 Pr1 C19 94.8(2) . 1_654
O1 Pr1 C19 146.75(18) . 1_654
N1 Cu1 I1 116.79(18) . .
N1 Cu1 I2 111.31(17) . .
I1 Cu1 I2 125.45(4) . .
N1 Cu1 Cu2 147.6(2) . .
I1 Cu1 Cu2 64.79(4) . .
I2 Cu1 Cu2 60.86(4) . .
N1 Cu1 I3 104.8(2) . .
I1 Cu1 I3 91.09(4) . .
I2 Cu1 I3 100.35(4) . .
Cu2 Cu1 I3 107.49(4) . .
N2 Cu2 I2 116.14(13) . 4_575
N2 Cu2 I2 116.14(13) . .
I2 Cu2 I2 95.04(4) 4_575 .
N2 Cu2 Cu1 134.28(13) . .
I2 Cu2 Cu1 109.56(5) 4_575 .
I2 Cu2 Cu1 56.37(3) . .
N2 Cu2 Cu1 134.28(13) . 4_575
I2 Cu2 Cu1 56.37(3) 4_575 4_575
I2 Cu2 Cu1 109.56(5) . 4_575
Cu1 Cu2 Cu1 74.08(7) . 4_575
N2 Cu2 I1 107.6(2) . .
I2 Cu2 I1 110.79(4) 4_575 .
I2 Cu2 I1 110.79(4) . .
Cu1 Cu2 I1 54.58(3) . .
Cu1 Cu2 I1 54.58(3) 4_575 .
N3 Cu3 I2 104.76(16) . .
N3 Cu3 I3 122.70(15) . .
I2 Cu3 I3 109.24(4) . .
N3 Cu3 I4 106.47(15) . 1_655
I2 Cu3 I4 109.92(4) . 1_655
I3 Cu3 I4 103.43(3) . 1_655
N4 Cu4 Cu4 139.24(17) . 3_566
N4 Cu4 I3 112.31(16) . 3_566
Cu4 Cu4 I3 60.56(4) 3_566 3_566
N4 Cu4 I3 111.72(17) . .
Cu4 Cu4 I3 60.11(4) 3_566 .
I3 Cu4 I3 120.67(3) 3_566 .
N4 Cu4 I4 98.17(16) . .
Cu4 Cu4 I4 122.60(5) 3_566 .
I3 Cu4 I4 105.03(3) 3_566 .
I3 Cu4 I4 105.89(3) . .
Cu1 I1 Cu1 80.21(7) 4_575 .
Cu1 I1 Cu2 60.63(3) 4_575 .
Cu1 I1 Cu2 60.63(3) . .
Cu1 I2 Cu3 78.70(4) . .
Cu1 I2 Cu2 62.77(4) . .
Cu3 I2 Cu2 105.52(3) . .
Cu4 I3 Cu4 59.33(3) 3_566 .
Cu4 I3 Cu3 71.80(3) 3_566 .
Cu4 I3 Cu3 86.22(3) . .
Cu4 I3 Cu1 117.17(3) 3_566 .
Cu4 I3 Cu1 154.78(3) . .
Cu3 I3 Cu1 69.87(3) . .
Cu4 I4 Cu4 180.0 3_466 .
Cu4 I4 Cu3 71.02(3) 3_466 1_455
Cu4 I4 Cu3 108.98(3) . 1_455
Cu4 I4 Cu3 108.98(3) 3_466 3_566
Cu4 I4 Cu3 71.02(3) . 3_566
Cu3 I4 Cu3 180.00(3) 1_455 3_566
C1 O1 Pr1 91.2(5) . .
C1 O2 Pr1 95.5(4) . .
C13 O5 Pr1 143.3(4) . 1_556
C13 O6 Pr1 155.4(4) . 3_666
C19 O7 Pr1 91.6(4) . 1_456
C19 O8 Pr1 94.3(4) . 1_456
Pr1 O9 H9A 124.9 . .
Pr1 O9 H9B 122.5 . .
H9A O9 H9B 105.0 . .
Pr1 O10 H10A 121.0 . .
Pr1 O10 H10B 131.7 . .
H10A O10 H10B 104.2 . .
Pr1 O11 H11A 122.7 . .
Pr1 O11 H11B 128.1 . .
H11A O11 H11B 105.1 . .
H12A O12 H12B 107.8 . .
H13A O13 H13B 115(3) . .
C4 N1 C5 117.0(6) . .
C4 N1 Cu1 123.3(5) . .
C5 N1 Cu1 119.7(5) . .
C10 N2 C11 115.8(8) . .
C10 N2 Cu2 121.3(7) . .
C11 N2 Cu2 122.9(6) . .
C16 N3 C17 117.0(5) . .
C16 N3 Cu3 121.1(4) . .
C17 N3 Cu3 121.8(4) . .
C22 N4 C23 117.9(5) . .
C22 N4 Cu4 122.3(4) . .
C23 N4 Cu4 119.6(4) . .
O2 C1 O1 122.4(7) . .
O2 C1 C2 119.2(6) . .
O1 C1 C2 118.3(7) . .
C3 C2 C6 118.4(6) . .
C3 C2 C1 122.6(7) . .
C6 C2 C1 118.9(7) . .
C2 C3 C4 118.7(7) . .
C2 C3 H3 120.6 . .
C4 C3 H3 120.6 . .
N1 C4 C3 124.0(7) . .
N1 C4 H4 118.0 . .
C3 C4 H4 118.0 . .
N1 C5 C6 122.9(7) . .
N1 C5 H5 118.6 . .
C6 C5 H5 118.6 . .
C2 C6 C5 119.0(7) . .
C2 C6 H6 120.5 . .
C5 C6 H6 120.5 . .
O3 C7 O4 123.9(10) . .
O3 C7 C8 119.6(10) . .
O4 C7 C8 116.5(10) . .
C12 C8 C9 116.6(9) . .
C12 C8 C7 123.1(9) . .
C9 C8 C7 120.2(9) . .
C10 C9 C8 119.7(10) . .
C10 C9 H9 120.2 . .
C8 C9 H9 120.2 . .
N2 C10 C9 124.4(10) . .
N2 C10 H10 117.8 . .
C9 C10 H10 117.8 . .
N2 C11 C12 123.2(9) . .
N2 C11 H11 118.4 . .
C12 C11 H11 118.4 . .
C8 C12 C11 120.3(9) . .
C8 C12 H12 119.8 . .
C11 C12 H12 119.8 . .
O5 C13 O6 126.5(6) . .
O5 C13 C14 117.7(5) . .
O6 C13 C14 115.8(5) . .
C18 C14 C15 118.2(6) . .
C18 C14 C13 120.6(5) . .
C15 C14 C13 121.3(5) . .
C14 C15 C16 118.8(6) . .
C14 C15 H15 120.6 . .
C16 C15 H15 120.6 . .
N3 C16 C15 123.4(6) . .
N3 C16 H16 118.3 . .
C15 C16 H16 118.3 . .
N3 C17 C18 122.9(6) . .
N3 C17 H17 118.5 . .
C18 C17 H17 118.5 . .
C14 C18 C17 119.7(6) . .
C14 C18 H18 120.2 . .
C17 C18 H18 120.2 . .
O8 C19 O7 121.0(6) . .
O8 C19 C20 119.3(6) . .
O7 C19 C20 119.6(6) . .
O8 C19 Pr1 59.5(3) . 1_456
O7 C19 Pr1 62.1(3) . 1_456
C20 C19 Pr1 169.1(4) . 1_456
C24 C20 C21 118.9(6) . .
C24 C20 C19 121.2(6) . .
C21 C20 C19 119.9(6) . .
C20 C21 C22 118.8(6) . .
C20 C21 H21 120.6 . .
C22 C21 H21 120.6 . .
N4 C22 C21 122.9(6) . .
N4 C22 H22 118.6 . .
C21 C22 H22 118.6 . .
N4 C23 C24 122.9(6) . .
N4 C23 H23 118.6 . .
C24 C23 H23 118.6 . .
C20 C24 C23 118.6(6) . .
C20 C24 H24 120.7 . .
C23 C24 H24 120.7 . .

loop_
_geom_bond_atom_site_label_1
_geom_bond_atom_site_label_2
_geom_bond_distance
_geom_bond_site_symmetry_2
Pr1 O6 2.321(4) 3_666
Pr1 O5 2.364(4) 1_554
Pr1 O8 2.449(4) 1_654
Pr1 O9 2.453(5) .
Pr1 O10 2.474(6) .
Pr1 O7 2.506(4) 1_654
Pr1 O2 2.508(5) .
Pr1 O11 2.528(6) .
Pr1 O1 2.598(6) .
Pr1 C19 2.834(6) 1_654
Cu1 N1 2.015(5) .
Cu1 I1 2.5526(11) .
Cu1 I2 2.5561(11) .
Cu1 Cu2 2.7297(14) .
Cu1 I3 3.0454(15) .
Cu2 N2 2.027(7) .
Cu2 I2 2.6814(10) 4_575
Cu2 I2 2.6814(9) .
Cu2 Cu1 2.7297(14) 4_575
Cu2 I1 2.8341(15) .
Cu3 N3 2.029(5) .
Cu3 I2 2.6245(11) .
Cu3 I3 2.6658(10) .
Cu3 I4 2.6709(10) 1_655
Cu4 N4 2.014(5) .
Cu4 Cu4 2.5954(17) 3_566
Cu4 I3 2.6163(10) 3_566
Cu4 I3 2.6280(10) .
Cu4 I4 2.6625(10) .
I1 Cu1 2.5526(11) 4_575
I3 Cu4 2.6163(10) 3_566
I4 Cu4 2.6625(10) 3_466
I4 Cu3 2.6709(10) 1_455
I4 Cu3 2.6709(10) 3_566
O1 C1 1.245(9) .
O2 C1 1.244(9) .
O3 C7 1.211(13) .
O4 C7 1.244(13) .
O5 C13 1.241(7) .
O5 Pr1 2.364(4) 1_556
O6 C13 1.245(7) .
O6 Pr1 2.321(4) 3_666
O7 C19 1.256(8) .
O7 Pr1 2.506(4) 1_456
O8 C19 1.252(8) .
O8 Pr1 2.449(4) 1_456
O9 H9A 0.8239 .
O9 H9B 0.8047 .
O10 H10A 0.8288 .
O10 H10B 0.8044 .
O11 H11A 0.8075 .
O11 H11B 0.8217 .
O12 H12A 0.8554 .
O12 H12B 0.8647 .
O13 H13A 0.87(4) .
O13 H13B 0.86(4) .
N1 C4 1.328(9) .
N1 C5 1.335(9) .
N2 C10 1.332(12) .
N2 C11 1.340(12) .
N3 C16 1.334(8) .
N3 C17 1.337(8) .
N4 C22 1.329(9) .
N4 C23 1.331(9) .
C1 C2 1.521(9) .
C2 C3 1.369(11) .
C2 C6 1.383(10) .
C3 C4 1.383(10) .
C3 H3 0.9300 .
C4 H4 0.9300 .
C5 C6 1.391(10) .
C5 H5 0.9300 .
C6 H6 0.9300 .
C7 C8 1.527(13) .
C8 C12 1.367(14) .
C8 C9 1.387(15) .
C9 C10 1.376(14) .
C9 H9 0.9300 .
C10 H10 0.9300 .
C11 C12 1.390(14) .
C11 H11 0.9300 .
C12 H12 0.9300 .
C13 C14 1.521(8) .
C14 C18 1.369(9) .
C14 C15 1.380(9) .
C15 C16 1.387(9) .
C15 H15 0.9300 .
C16 H16 0.9300 .
C17 C18 1.381(9) .
C17 H17 0.9300 .
C18 H18 0.9300 .
C19 C20 1.499(8) .
C19 Pr1 2.834(6) 1_456
C20 C24 1.373(9) .
C20 C21 1.377(9) .
C21 C22 1.383(9) .
C21 H21 0.9300 .
C22 H22 0.9300 .
C23 C24 1.390(9) .
C23 H23 0.9300 .
C24 H24 0.9300 .

loop_
_geom_hbond_atom_site_label_D
_geom_hbond_atom_site_label_H
_geom_hbond_atom_site_label_A
_geom_hbond_distance_DH
_geom_hbond_distance_HA
_geom_hbond_distance_DA
_geom_hbond_angle_DHA
_geom_hbond_site_symmetry_A
O9 H9A O7 0.82 1.92 2.735(7) 173.1 3_666
O9 H9B O1 0.80 2.28 3.004(7) 149.7 1_655
O10 H10A O3 0.83 2.15 2.909(8) 152.2 1_654
O10 H10B O13 0.80 2.02 2.734(13) 147.0 .
O11 H11A O12 0.81 2.23 2.978(8) 154.9 .
O11 H11B O4 0.82 2.23 2.800(8) 126.2 1_654
O13 H13B O4 0.86(4) 2.04(13) 2.85(2) 156(24) 1_554

loop_
_geom_torsion_atom_site_label_1
_geom_torsion_atom_site_label_2
_geom_torsion_atom_site_label_3
_geom_torsion_atom_site_label_4
_geom_torsion
_geom_torsion_site_symmetry_1
_geom_torsion_site_symmetry_4
N1 Cu1 Cu2 N2 -179.3(4) . .
I1 Cu1 Cu2 N2 79.8(3) . .
I2 Cu1 Cu2 N2 -95.2(3) . .
I3 Cu1 Cu2 N2 -2.9(3) . .
N1 Cu1 Cu2 I2 -1.3(3) . 4_575
I1 Cu1 Cu2 I2 -102.10(4) . 4_575
I2 Cu1 Cu2 I2 82.86(5) . 4_575
I3 Cu1 Cu2 I2 175.15(3) . 4_575
N1 Cu1 Cu2 I2 -84.1(3) . .
I1 Cu1 Cu2 I2 175.04(5) . .
I3 Cu1 Cu2 I2 92.29(4) . .
N1 Cu1 Cu2 Cu1 43.3(3) . 4_575
I1 Cu1 Cu2 Cu1 -57.54(4) . 4_575
I2 Cu1 Cu2 Cu1 127.43(4) . 4_575
I3 Cu1 Cu2 Cu1 -140.29(3) . 4_575
N1 Cu1 Cu2 I1 100.8(3) . .
I2 Cu1 Cu2 I1 -175.04(5) . .
I3 Cu1 Cu2 I1 -82.75(3) . .
N1 Cu1 I1 Cu1 -82.2(2) . 4_575
I2 Cu1 I1 Cu1 67.03(7) . 4_575
Cu2 Cu1 I1 Cu1 61.70(4) . 4_575
I3 Cu1 I1 Cu1 170.566(15) . 4_575
N1 Cu1 I1 Cu2 -143.9(2) . .
I2 Cu1 I1 Cu2 5.32(5) . .
I3 Cu1 I1 Cu2 108.86(4) . .
N2 Cu2 I1 Cu1 132.34(4) . 4_575
I2 Cu2 I1 Cu1 4.42(4) 4_575 4_575
I2 Cu2 I1 Cu1 -99.75(5) . 4_575
Cu1 Cu2 I1 Cu1 -95.33(8) . 4_575
N2 Cu2 I1 Cu1 -132.34(4) . .
I2 Cu2 I1 Cu1 99.75(5) 4_575 .
I2 Cu2 I1 Cu1 -4.42(4) . .
Cu1 Cu2 I1 Cu1 95.33(8) 4_575 .
N1 Cu1 I2 Cu3 -100.7(2) . .
I1 Cu1 I2 Cu3 108.67(7) . .
Cu2 Cu1 I2 Cu3 114.18(4) . .
I3 Cu1 I2 Cu3 9.82(3) . .
N1 Cu1 I2 Cu2 145.1(2) . .
I1 Cu1 I2 Cu2 -5.51(5) . .
I3 Cu1 I2 Cu2 -104.36(4) . .
N3 Cu3 I2 Cu1 -144.85(16) . .
I3 Cu3 I2 Cu1 -11.72(4) . .
I4 Cu3 I2 Cu1 101.11(4) 1_655 .
N3 Cu3 I2 Cu2 -87.52(16) . .
I3 Cu3 I2 Cu2 45.62(5) . .
I4 Cu3 I2 Cu2 158.45(4) 1_655 .
N2 Cu2 I2 Cu1 127.4(2) . .
I2 Cu2 I2 Cu1 -110.17(5) 4_575 .
Cu1 Cu2 I2 Cu1 -54.14(6) 4_575 .
I1 Cu2 I2 Cu1 4.32(4) . .
N2 Cu2 I2 Cu3 59.2(2) . .
I2 Cu2 I2 Cu3 -178.36(3) 4_575 .
Cu1 Cu2 I2 Cu3 -68.18(4) . .
Cu1 Cu2 I2 Cu3 -122.32(4) 4_575 .
I1 Cu2 I2 Cu3 -63.86(4) . .
N4 Cu4 I3 Cu4 135.35(18) . 3_566
I3 Cu4 I3 Cu4 0.0 3_566 3_566
I4 Cu4 I3 Cu4 -118.84(5) . 3_566
N4 Cu4 I3 Cu3 64.29(17) . .
Cu4 Cu4 I3 Cu3 -71.06(4) 3_566 .
I3 Cu4 I3 Cu3 -71.06(4) 3_566 .
I4 Cu4 I3 Cu3 170.10(3) . .
N4 Cu4 I3 Cu1 46.12(19) . .
Cu4 Cu4 I3 Cu1 -89.23(8) 3_566 .
I3 Cu4 I3 Cu1 -89.23(8) 3_566 .
I4 Cu4 I3 Cu1 151.93(6) . .
N3 Cu3 I3 Cu4 -97.51(19) . 3_566
I2 Cu3 I3 Cu4 139.49(4) . 3_566
I4 Cu3 I3 Cu4 22.47(3) 1_655 3_566
N3 Cu3 I3 Cu4 -38.60(19) . .
I2 Cu3 I3 Cu4 -161.61(4) . .
I4 Cu3 I3 Cu4 81.37(3) 1_655 .
N3 Cu3 I3 Cu1 133.26(19) . .
I2 Cu3 I3 Cu1 10.25(3) . .
I4 Cu3 I3 Cu1 -106.76(3) 1_655 .
N1 Cu1 I3 Cu4 49.59(18) . 3_566
I1 Cu1 I3 Cu4 167.71(3) . 3_566
I2 Cu1 I3 Cu4 -65.91(4) . 3_566
Cu2 Cu1 I3 Cu4 -128.43(4) . 3_566
N1 Cu1 I3 Cu4 124.76(19) . .
I1 Cu1 I3 Cu4 -117.12(7) . .
I2 Cu1 I3 Cu4 9.26(9) . .
Cu2 Cu1 I3 Cu4 -53.26(9) . .
N1 Cu1 I3 Cu3 105.40(18) . .
I1 Cu1 I3 Cu3 -136.48(4) . .
I2 Cu1 I3 Cu3 -10.10(3) . .
Cu2 Cu1 I3 Cu3 -72.62(5) . .
N4 Cu4 I4 Cu4 164(100) . 3_466
Cu4 Cu4 I4 Cu4 -16(100) 3_566 3_466
I3 Cu4 I4 Cu4 -80(100) 3_566 3_466
I3 Cu4 I4 Cu4 49(100) . 3_466
N4 Cu4 I4 Cu3 41.40(17) . 1_455
Cu4 Cu4 I4 Cu3 -138.40(6) 3_566 1_455
I3 Cu4 I4 Cu3 157.22(3) 3_566 1_455
I3 Cu4 I4 Cu3 -74.05(3) . 1_455
N4 Cu4 I4 Cu3 -138.60(17) . 3_566
Cu4 Cu4 I4 Cu3 41.60(6) 3_566 3_566
I3 Cu4 I4 Cu3 -22.78(3) 3_566 3_566
I3 Cu4 I4 Cu3 105.95(3) . 3_566
O6 Pr1 O1 C1 78.2(5) 3_666 .
O5 Pr1 O1 C1 161.4(5) 1_554 .
O8 Pr1 O1 C1 -131.6(4) 1_654 .
O9 Pr1 O1 C1 15.7(6) . .
O10 Pr1 O1 C1 -116.1(5) . .
O7 Pr1 O1 C1 141.4(4) 1_654 .
O2 Pr1 O1 C1 -3.4(4) . .
O11 Pr1 O1 C1 -53.7(5) . .
C19 Pr1 O1 C1 -173.2(4) 1_654 .
O6 Pr1 O2 C1 -87.0(5) 3_666 .
O5 Pr1 O2 C1 -13.4(5) 1_554 .
O8 Pr1 O2 C1 124.8(5) 1_654 .
O9 Pr1 O2 C1 -162.8(5) . .
O10 Pr1 O2 C1 64.0(5) . .
O7 Pr1 O2 C1 -125.9(5) 1_654 .
O11 Pr1 O2 C1 130.2(5) . .
O1 Pr1 O2 C1 3.4(4) . .
C19 Pr1 O2 C1 165.7(6) 1_654 .
I1 Cu1 N1 C4 -31.1(8) . .
I2 Cu1 N1 C4 175.5(7) . .
Cu2 Cu1 N1 C4 -115.7(7) . .
I3 Cu1 N1 C4 67.9(7) . .
I1 Cu1 N1 C5 147.8(6) . .
I2 Cu1 N1 C5 -5.6(7) . .
Cu2 Cu1 N1 C5 63.3(8) . .
I3 Cu1 N1 C5 -113.2(7) . .
I2 Cu2 N2 C10 124.76(10) 4_575 .
I2 Cu2 N2 C10 -124.76(10) . .
Cu1 Cu2 N2 C10 -57.28(19) . .
Cu1 Cu2 N2 C10 57.3(2) 4_575 .
I1 Cu2 N2 C10 0.000(4) . .
I2 Cu2 N2 C11 -55.24(10) 4_575 .
I2 Cu2 N2 C11 55.24(10) . .
Cu1 Cu2 N2 C11 122.72(19) . .
Cu1 Cu2 N2 C11 -122.72(19) 4_575 .
I1 Cu2 N2 C11 180.000(4) . .
I2 Cu3 N3 C16 26.2(5) . .
I3 Cu3 N3 C16 -98.9(5) . .
I4 Cu3 N3 C16 142.6(5) 1_655 .
I2 Cu3 N3 C17 -156.9(5) . .
I3 Cu3 N3 C17 78.1(5) . .
I4 Cu3 N3 C17 -40.4(5) 1_655 .
Cu4 Cu4 N4 C22 80.8(6) 3_566 .
I3 Cu4 N4 C22 151.1(5) 3_566 .
I3 Cu4 N4 C22 11.9(6) . .
I4 Cu4 N4 C22 -98.9(5) . .
Cu4 Cu4 N4 C23 -104.2(5) 3_566 .
I3 Cu4 N4 C23 -33.9(6) 3_566 .
I3 Cu4 N4 C23 -173.1(5) . .
I4 Cu4 N4 C23 76.1(5) . .
Pr1 O2 C1 O1 -6.5(8) . .
Pr1 O2 C1 C2 171.0(5) . .
Pr1 O1 C1 O2 6.2(8) . .
Pr1 O1 C1 C2 -171.3(6) . .
O2 C1 C2 C3 171.0(8) . .
O1 C1 C2 C3 -11.4(11) . .
O2 C1 C2 C6 -11.2(11) . .
O1 C1 C2 C6 166.5(8) . .
C6 C2 C3 C4 1.9(13) . .
C1 C2 C3 C4 179.8(8) . .
C5 N1 C4 C3 0.6(15) . .
Cu1 N1 C4 C3 179.6(8) . .
C2 C3 C4 N1 -2.2(16) . .
C4 N1 C5 C6 1.2(14) . .
Cu1 N1 C5 C6 -177.8(7) . .
C3 C2 C6 C5 -0.3(13) . .
C1 C2 C6 C5 -178.2(8) . .
N1 C5 C6 C2 -1.3(14) . .
O3 C7 C8 C12 180.000(8) . .
O4 C7 C8 C12 0.000(8) . .
O3 C7 C8 C9 0.000(8) . .
O4 C7 C8 C9 180.000(8) . .
C12 C8 C9 C10 0.000(7) . .
C7 C8 C9 C10 180.000(6) . .
C11 N2 C10 C9 0.000(6) . .
Cu2 N2 C10 C9 180.000(4) . .
C8 C9 C10 N2 0.000(7) . .
C10 N2 C11 C12 0.000(6) . .
Cu2 N2 C11 C12 180.000(5) . .
C9 C8 C12 C11 0.000(6) . .
C7 C8 C12 C11 180.000(6) . .
N2 C11 C12 C8 0.000(7) . .
Pr1 O5 C13 O6 98.0(8) 1_556 .
Pr1 O5 C13 C14 -82.7(8) 1_556 .
Pr1 O6 C13 O5 -38.7(14) 3_666 .
Pr1 O6 C13 C14 142.0(8) 3_666 .
O5 C13 C14 C18 165.3(6) . .
O6 C13 C14 C18 -15.3(8) . .
O5 C13 C14 C15 -14.8(9) . .
O6 C13 C14 C15 164.6(6) . .
C18 C14 C15 C16 -0.2(9) . .
C13 C14 C15 C16 179.9(6) . .
C17 N3 C16 C15 0.3(10) . .
Cu3 N3 C16 C15 177.4(5) . .
C14 C15 C16 N3 -0.7(10) . .
C16 N3 C17 C18 1.1(10) . .
Cu3 N3 C17 C18 -176.0(5) . .
C15 C14 C18 C17 1.5(9) . .
C13 C14 C18 C17 -178.6(6) . .
N3 C17 C18 C14 -2.0(10) . .
Pr1 O8 C19 O7 -9.2(7) 1_456 .
Pr1 O8 C19 C20 167.5(5) 1_456 .
Pr1 O7 C19 O8 8.9(6) 1_456 .
Pr1 O7 C19 C20 -167.7(5) 1_456 .
O8 C19 C20 C24 -172.5(6) . .
O7 C19 C20 C24 4.2(9) . .
Pr1 C19 C20 C24 -92(3) 1_456 .
O8 C19 C20 C21 5.0(9) . .
O7 C19 C20 C21 -178.3(6) . .
Pr1 C19 C20 C21 85(3) 1_456 .
C24 C20 C21 C22 -1.0(10) . .
C19 C20 C21 C22 -178.6(6) . .
C23 N4 C22 C21 1.8(10) . .
Cu4 N4 C22 C21 176.9(5) . .
C20 C21 C22 N4 0.0(10) . .
C22 N4 C23 C24 -2.7(10) . .
Cu4 N4 C23 C24 -177.9(5) . .
C21 C20 C24 C23 0.2(10) . .
C19 C20 C24 C23 177.8(6) . .
N4 C23 C24 C20 1.7(11) . .
